data_4334116
loop_
_publ_author_name
'Shalina C. Bottorff'
'Adam L. Moore'
'Ariana R. Wemple'
'Dejan-Kre\<simir Bu\<car'
'Leonard R. MacGillivray'
'Paul D. Benny'

_publ_contact_author_address
;
Department of Chemistry,
Washington State University, 
PO Box 644630, 
Pullman, WA 99164, USA 
;
_publ_contact_author_email bennyp@wsu.edu
_publ_contact_author_name 'Bennny, Paul D.'
_publ_contact_author_phone 509-335-3858
_publ_section_title
;
 pH-Controlled Coordination Mode Rearrangements of "Clickable"
 Huisgen-Based Multidentate Ligands with [MI(CO)3]+ (M = Re,99mTc)
;
_journal_name_full 'Inorganic Chemistry'
_journal_page_first 2939
_journal_page_last 2950
_journal_paper_doi 10.1021/ic302330u
_journal_volume 52
_journal_year 2013
_chemical_formula_moiety 'C22 H21 N5 O5 Re, C F3 O3 S'
_chemical_formula_sum 'C23 H21 F3 N5 O8 Re S'
_chemical_formula_weight 770.71
_chemical_name_systematic
;
 ?
;
_space_group_IT_number 14
_symmetry_cell_setting monoclinic
_symmetry_space_group_name_Hall '-P 2ybc'
_symmetry_space_group_name_H-M 'P 1 21/c 1'
_atom_sites_solution_hydrogens geom
_atom_sites_solution_primary direct
_atom_sites_solution_secondary difmap
_audit_creation_date 2011-01-04T00:31:19-00:00
_audit_creation_method 'WinGX routine CIF_UPDATE'
_cell_angle_alpha 90
_cell_angle_beta 103.232(5)
_cell_angle_gamma 90
_cell_formula_units_Z 4
_cell_length_a 14.8352(16)
_cell_length_b 14.5582(16)
_cell_length_c 12.6615(14)
_cell_measurement_reflns_used 12249
_cell_measurement_temperature 125(2)
_cell_measurement_theta_max 27.88
_cell_measurement_theta_min 1.00
_cell_volume 2662.0(5)
_computing_cell_refinement 'HKL Scalepack (Otwinowski & Minor, 1997)'
_computing_data_collection 'Collect (Nonius BV, 1997-2000)'
_computing_data_reduction 'HKL Denzo, Scalepack (Otwinowski & Minor, 1997)'
_computing_molecular_graphics 'Mercury (Macrae, 2008)'
_computing_publication_material 'WinGX (Farrugia, 1999)'
_computing_structure_refinement 'SHELXL (Sheldrick, 2008)'
_computing_structure_solution 'SHELXS (Sheldrick, 2008)'
_diffrn_ambient_temperature 125(2)
_diffrn_detector_area_resol_mean 9
_diffrn_measured_fraction_theta_full 0.999
_diffrn_measured_fraction_theta_max 0.999
_diffrn_measurement_device_type KappaCCD
_diffrn_measurement_method 'CCD phi and omega scans'
_diffrn_radiation_monochromator graphite
_diffrn_radiation_type MoK\a
_diffrn_radiation_wavelength 0.71073
_diffrn_reflns_av_R_equivalents 0.0483
_diffrn_reflns_av_unetI/netI 0.038
_diffrn_reflns_limit_h_max 17
_diffrn_reflns_limit_h_min -17
_diffrn_reflns_limit_k_max 17
_diffrn_reflns_limit_k_min -17
_diffrn_reflns_limit_l_max 15
_diffrn_reflns_limit_l_min -15
_diffrn_reflns_number 17505
_diffrn_reflns_theta_full 25
_diffrn_reflns_theta_max 25
_diffrn_reflns_theta_min 3.13
_exptl_absorpt_coefficient_mu 4.722
_exptl_absorpt_correction_T_max 0.8156
_exptl_absorpt_correction_T_min 0.4098
_exptl_absorpt_correction_type multi-scan
_exptl_absorpt_process_details 'HKL Scalepack (Otwinowski & Minor, 1997)'
_exptl_crystal_colour colorless
_exptl_crystal_density_diffrn 1.923
_exptl_crystal_description bar
_exptl_crystal_F_000 1504
_exptl_crystal_size_max 0.23
_exptl_crystal_size_mid 0.08
_exptl_crystal_size_min 0.045
_refine_diff_density_max 1.859
_refine_diff_density_min -1.033
_refine_diff_density_rms 0.119
_refine_ls_extinction_method none
_refine_ls_goodness_of_fit_ref 1.063
_refine_ls_hydrogen_treatment constr
_refine_ls_matrix_type full
_refine_ls_number_parameters 371
_refine_ls_number_reflns 4682
_refine_ls_number_restraints 0
_refine_ls_restrained_S_all 1.063
_refine_ls_R_factor_all 0.0447
_refine_ls_R_factor_gt 0.0276
_refine_ls_shift/su_max 0.002
_refine_ls_shift/su_mean 0
_refine_ls_structure_factor_coef Fsqd
_refine_ls_weighting_details 'calc w=1/[\s^2^(Fo^2^)+(0.0359P)^2^+0.0000P] where P=(Fo^2^+2Fc^2^)/3'
_refine_ls_weighting_scheme calc
_refine_ls_wR_factor_gt 0.0627
_refine_ls_wR_factor_ref 0.0672
_reflns_number_gt 3675
_reflns_number_total 4682
_reflns_threshold_expression >2\s(I)
_cod_data_source_file ic302330u_si_002_3.cif
_cod_data_source_block 7
_cod_original_sg_symbol_H-M 'P 21/c'
_cod_database_code 4334116

loop_
_space_group_symop_operation_xyz
'x, y, z'
'-x, y+1/2, -z+1/2'
'-x, -y, -z'
'x, -y-1/2, z-1/2'

loop_
_atom_site_label
_atom_site_type_symbol
_atom_site_fract_x
_atom_site_fract_y
_atom_site_fract_z
_atom_site_U_iso_or_equiv
_atom_site_adp_type
_atom_site_occupancy
_atom_site_symmetry_multiplicity
_atom_site_calc_flag
_atom_site_refinement_flags
C1 C 1.0044(4) 0.5977(3) 0.1941(4) 0.0252(11) Uani 1 1 d .
C2 C 0.8918(3) 0.6250(3) -0.0030(4) 0.0254(11) Uani 1 1 d .
C3 C 0.9024(3) 0.7528(4) 0.1548(3) 0.0241(11) Uani 1 1 d .
C4 C 0.8847(3) 0.4101(3) 0.1832(4) 0.0235(11) Uani 1 1 d .
C5 C 0.8499(3) 0.3263(3) 0.2018(3) 0.0281(12) Uani 1 1 d .
C6 C 0.7553(3) 0.3136(3) 0.1763(3) 0.0254(11) Uani 1 1 d .
C7 C 0.6983(3) 0.3848(3) 0.1296(3) 0.0235(11) Uani 1 1 d .
C8 C 0.7372(3) 0.4679(3) 0.1113(3) 0.0181(10) Uani 1 1 d .
C9 C 0.6807(3) 0.5474(3) 0.0567(3) 0.0220(10) Uani 1 1 d .
C10 C 0.6874(3) 0.6616(3) 0.2059(3) 0.0243(11) Uani 1 1 d .
C11 C 0.7494(3) 0.6161(3) 0.3009(3) 0.0181(10) Uani 1 1 d .
C12 C 0.7381(3) 0.5756(3) 0.3939(3) 0.0213(10) Uani 1 1 d .
C13 C 0.8478(3) 0.4813(3) 0.5372(3) 0.0227(11) Uani 1 1 d .
C14 C 0.8255(3) 0.3831(3) 0.5015(3) 0.0218(11) Uani 1 1 d .
C15 C 0.8951(3) 0.3217(3) 0.4954(3) 0.0258(11) Uani 1 1 d .
C16 C 0.8741(3) 0.2331(3) 0.4568(3) 0.0293(12) Uani 1 1 d .
C17 C 0.7830(4) 0.2052(3) 0.4224(3) 0.0299(12) Uani 1 1 d .
C18 C 0.7130(3) 0.2661(3) 0.4288(4) 0.0293(12) Uani 1 1 d .
C19 C 0.7325(3) 0.3540(3) 0.4699(4) 0.0275(12) Uani 1 1 d .
C20 C 0.6894(3) 0.7127(3) 0.0213(3) 0.0214(10) Uani 1 1 d .
C21 C 0.5858(3) 0.7222(3) -0.0207(3) 0.0219(10) Uani 1 1 d .
C22 C 0.4732(3) 0.8027(4) -0.1511(4) 0.0354(13) Uani 1 1 d .
C23 C 0.5294(4) 0.9338(4) 0.1926(4) 0.0412(14) Uani 1 1 d .
H4 H 0.9485 0.4187 0.2015 0.028 Uiso 1 1 calc R
H5 H 0.8894 0.2785 0.2312 0.034 Uiso 1 1 calc R
H6 H 0.73 0.2577 0.1904 0.031 Uiso 1 1 calc R
H7 H 0.6345 0.3769 0.1105 0.028 Uiso 1 1 calc R
H9A H 0.6175 0.541 0.0649 0.026 Uiso 1 1 calc R
H9B H 0.6794 0.5461 -0.0202 0.026 Uiso 1 1 calc R
H10A H 0.6888 0.7276 0.2166 0.029 Uiso 1 1 calc R
H10B H 0.6242 0.6408 0.1991 0.029 Uiso 1 1 calc R
H12 H 0.6837 0.5711 0.4184 0.026 Uiso 1 1 calc R
H13A H 0.8137 0.4982 0.5912 0.027 Uiso 1 1 calc R
H13B H 0.9134 0.487 0.5699 0.027 Uiso 1 1 calc R
H15 H 0.9567 0.3398 0.5174 0.031 Uiso 1 1 calc R
H16 H 0.9217 0.1922 0.4542 0.035 Uiso 1 1 calc R
H17 H 0.769 0.1462 0.3952 0.036 Uiso 1 1 calc R
H18 H 0.6516 0.2479 0.4052 0.035 Uiso 1 1 calc R
H19 H 0.6848 0.3934 0.4765 0.033 Uiso 1 1 calc R
H20A H 0.7171 0.701 -0.0397 0.026 Uiso 1 1 calc R
H20B H 0.7137 0.7708 0.0533 0.026 Uiso 1 1 calc R
H22A H 0.445 0.7475 -0.1847 0.053 Uiso 1 1 calc R
H22B H 0.4691 0.8499 -0.205 0.053 Uiso 1 1 calc R
H22C H 0.4417 0.8224 -0.0968 0.053 Uiso 1 1 calc R
N1 N 0.8301(3) 0.4809(2) 0.1394(3) 0.0198(8) Uani 1 1 d .
N2 N 0.7191(3) 0.6385(2) 0.1035(3) 0.0193(9) Uani 1 1 d .
N3 N 0.8403(3) 0.6065(2) 0.2979(3) 0.0196(9) Uani 1 1 d .
N4 N 0.8861(3) 0.5608(3) 0.3850(3) 0.0212(9) Uani 1 1 d .
N5 N 0.8224(3) 0.5437(2) 0.4429(3) 0.0207(9) Uani 1 1 d .
O1 O 1.0825(2) 0.5805(2) 0.2255(3) 0.0340(9) Uani 1 1 d .
O2 O 0.9058(2) 0.6275(3) -0.0892(3) 0.0459(11) Uani 1 1 d .
O3 O 0.9185(2) 0.8303(2) 0.1581(3) 0.0360(9) Uani 1 1 d .
O4 O 0.5262(2) 0.6818(2) 0.0098(2) 0.0284(8) Uani 1 1 d .
O5 O 0.5704(2) 0.7850(2) -0.1006(2) 0.0259(8) Uani 1 1 d .
O6 O 0.6707(3) 0.9248(3) 0.1116(3) 0.0485(11) Uani 1 1 d .
O7 O 0.6876(3) 0.8811(2) 0.2982(3) 0.0479(10) Uani 1 1 d .
O8 O 0.6682(3) 1.0407(2) 0.2466(3) 0.0550(12) Uani 1 1 d .
S1 S 0.65325(9) 0.94743(8) 0.21521(9) 0.0247(3) Uani 1 1 d .
Re1 Re 0.875441(12) 0.623080(13) 0.143972(13) 0.01903(8) Uani 1 1 d .
F1 F 0.5040(2) 0.8473(2) 0.1635(3) 0.0681(11) Uani 1 1 d .
F2 F 0.4982(3) 0.9536(3) 0.2796(3) 0.0867(14) Uani 1 1 d .
F3 F 0.4819(2) 0.9864(2) 0.1139(3) 0.0579(10) Uani 1 1 d .

loop_
_atom_site_aniso_label
_atom_site_aniso_U_11
_atom_site_aniso_U_22
_atom_site_aniso_U_33
_atom_site_aniso_U_23
_atom_site_aniso_U_13
_atom_site_aniso_U_12
C1 0.029(3) 0.031(3) 0.017(2) 0.008(2) 0.009(2) -0.004(2)
C2 0.013(2) 0.034(3) 0.028(3) 0.002(2) 0.002(2) -0.006(2)
C3 0.018(3) 0.028(3) 0.023(3) 0.005(2) -0.001(2) 0.001(2)
C4 0.026(3) 0.021(3) 0.022(2) -0.001(2) 0.005(2) 0.001(2)
C5 0.033(3) 0.031(3) 0.020(2) -0.004(2) 0.004(2) 0.008(2)
C6 0.033(3) 0.027(3) 0.017(2) -0.001(2) 0.007(2) 0.000(2)
C7 0.020(3) 0.028(3) 0.023(2) -0.001(2) 0.005(2) 0.001(2)
C8 0.018(3) 0.021(3) 0.016(2) -0.0025(18) 0.0051(18) 0.000(2)
C9 0.015(2) 0.024(3) 0.025(2) -0.001(2) 0.0012(19) -0.003(2)
C10 0.028(3) 0.026(3) 0.019(2) 0.0041(19) 0.005(2) 0.007(2)
C11 0.018(2) 0.019(2) 0.016(2) -0.0016(18) 0.0022(18) 0.000(2)
C12 0.022(3) 0.024(3) 0.018(2) -0.004(2) 0.005(2) -0.002(2)
C13 0.029(3) 0.024(3) 0.015(2) 0.0062(19) 0.0051(19) 0.002(2)
C14 0.020(3) 0.027(3) 0.018(2) 0.0046(19) 0.0048(19) 0.005(2)
C15 0.026(3) 0.032(3) 0.021(2) 0.003(2) 0.007(2) -0.001(2)
C16 0.033(3) 0.033(3) 0.025(3) -0.001(2) 0.012(2) 0.008(2)
C17 0.041(3) 0.028(3) 0.020(2) 0.004(2) 0.005(2) -0.004(3)
C18 0.026(3) 0.031(3) 0.027(3) 0.007(2) -0.001(2) -0.004(2)
C19 0.024(3) 0.031(3) 0.027(3) 0.007(2) 0.004(2) 0.003(2)
C20 0.022(3) 0.022(3) 0.018(2) 0.0019(19) 0.0010(19) 0.000(2)
C21 0.024(3) 0.021(3) 0.020(2) -0.0023(19) 0.002(2) 0.001(2)
C22 0.028(3) 0.037(3) 0.038(3) 0.010(2) 0.000(2) 0.006(3)
C23 0.036(3) 0.045(4) 0.044(3) -0.004(3) 0.013(3) -0.004(3)
N1 0.022(2) 0.021(2) 0.0171(19) -0.0036(15) 0.0062(16) 0.0036(18)
N2 0.018(2) 0.022(2) 0.0173(19) 0.0043(15) 0.0027(16) 0.0007(17)
N3 0.020(2) 0.020(2) 0.0182(19) -0.0023(15) 0.0023(16) -0.0006(17)
N4 0.020(2) 0.022(2) 0.021(2) -0.0009(16) 0.0035(17) -0.0015(17)
N5 0.025(2) 0.022(2) 0.0149(18) 0.0017(15) 0.0041(16) -0.0007(18)
O1 0.020(2) 0.046(2) 0.036(2) 0.0162(17) 0.0059(16) 0.0034(17)
O2 0.032(2) 0.090(3) 0.0178(19) 0.0038(18) 0.0107(16) -0.010(2)
O3 0.036(2) 0.024(2) 0.044(2) 0.0030(16) 0.0019(17) -0.0063(18)
O4 0.0220(19) 0.034(2) 0.0289(18) 0.0097(15) 0.0047(15) 0.0001(16)
O5 0.0233(18) 0.0263(19) 0.0253(17) 0.0082(14) 0.0000(14) 0.0010(15)
O6 0.046(3) 0.076(3) 0.0279(19) -0.0036(19) 0.0177(18) -0.004(2)
O7 0.048(3) 0.051(3) 0.039(2) 0.0164(18) -0.0010(18) 0.007(2)
O8 0.033(2) 0.029(2) 0.092(3) -0.019(2) -0.008(2) 0.0012(18)
S1 0.0262(7) 0.0251(7) 0.0222(6) -0.0016(5) 0.0040(5) -0.0002(5)
Re1 0.01675(11) 0.02249(12) 0.01772(11) 0.00219(8) 0.00369(7) -0.00145(9)
F1 0.049(2) 0.046(2) 0.104(3) 0.003(2) 0.007(2) -0.0221(18)
F2 0.051(2) 0.146(4) 0.078(3) -0.016(3) 0.045(2) -0.001(3)
F3 0.0308(19) 0.054(2) 0.078(2) 0.0069(19) -0.0116(17) 0.0032(17)

loop_
_atom_type_symbol
_atom_type_description
_atom_type_scat_dispersion_real
_atom_type_scat_dispersion_imag
_atom_type_scat_source
C C 0.0033 0.0016 'International Tables Vol C Tables 4.2.6.8 and 6.1.1.4'
H H 0 0 'International Tables Vol C Tables 4.2.6.8 and 6.1.1.4'
N N 0.0061 0.0033 'International Tables Vol C Tables 4.2.6.8 and 6.1.1.4'
O O 0.0106 0.006 'International Tables Vol C Tables 4.2.6.8 and 6.1.1.4'
S S 0.1246 0.1234 'International Tables Vol C Tables 4.2.6.8 and 6.1.1.4'
Re Re -1.0185 7.231 'International Tables Vol C Tables 4.2.6.8 and 6.1.1.4'
F F 0.0171 0.0103 'International Tables Vol C Tables 4.2.6.8 and 6.1.1.4'

loop_
_geom_angle_atom_site_label_1
_geom_angle_atom_site_label_2
_geom_angle_atom_site_label_3
_geom_angle
C1 Re1 C2 89.16(19)
C1 Re1 C3 89.42(19)
C1 Re1 N1 96.05(17)
C1 Re1 N2 171.57(15)
C1 Re1 N3 96.34(16)
C2 Re1 N1 95.42(16)
C2 Re1 N2 97.39(16)
C2 Re1 N3 171.22(16)
C20 N2 C10 109.6(3)
C20 N2 C9 109.7(3)
C20 N2 Re1 110.6(3)
C21 C20 H20A 108.5
C21 C20 H20B 108.5
C21 O5 C22 115.5(4)
C3 Re1 C2 89.10(19)
C3 Re1 N1 172.94(17)
C3 Re1 N2 95.95(16)
C3 Re1 N3 97.77(16)
C4 C5 C6 118.9(5)
C4 C5 H5 120.5
C4 N1 C8 118.6(4)
C4 N1 Re1 124.3(3)
C5 C4 H4 118.7
C5 C6 C7 119.3(5)
C5 C6 H6 120.3
C6 C5 H5 120.5
C6 C7 C8 119.4(4)
C6 C7 H7 120.3
C7 C6 H6 120.3
C7 C8 C9 122.8(4)
C8 C7 H7 120.3
C8 C9 H9A 109.2
C8 C9 H9B 109.2
C8 C9 N2 112.1(3)
C8 N1 Re1 115.5(3)
C9 N2 C10 111.5(3)
C9 N2 Re1 106.0(3)
C10 N2 Re1 109.3(2)
C11 C10 H10A 109.7
C11 C10 H10B 109.7
C11 C10 N2 109.6(4)
C11 C12 H12 127.4
C11 N3 Re1 117.5(3)
C12 C11 C10 135.6(4)
C12 C11 N3 107.4(4)
C12 N5 C13 128.5(4)
C14 C13 H13A 109.7
C14 C13 H13B 109.7
C14 C15 C16 120.7(5)
C14 C15 H15 119.7
C14 C19 H19 120.3
C15 C14 C13 120.9(4)
C15 C14 C19 119.0(4)
C15 C16 H16 119.7
C16 C15 H15 119.7
C16 C17 C18 119.1(5)
C16 C17 H17 120.5
C17 C16 C15 120.6(5)
C17 C16 H16 119.7
C17 C18 C19 121.2(5)
C17 C18 H18 119.4
C18 C17 H17 120.5
C18 C19 C14 119.4(5)
C18 C19 H19 120.3
C19 C14 C13 120.1(4)
C19 C18 H18 119.4
H9A C9 H9B 107.9
H10A C10 H10B 108.2
H13A C13 H13B 108.2
H20A C20 H20B 107.5
H22A C22 H22B 109.5
H22A C22 H22C 109.5
H22B C22 H22C 109.5
N1 C4 C5 122.6(4)
N1 C4 H4 118.7
N1 C8 C7 121.1(4)
N1 C8 C9 116.1(4)
N1 Re1 N2 78.11(13)
N2 C10 H10A 109.7
N2 C10 H10B 109.7
N2 C20 C21 115.1(4)
N2 C20 H20A 108.5
N2 C20 H20B 108.5
N2 C9 H9A 109.2
N2 C9 H9B 109.2
N3 C11 C10 117.0(4)
N3 N4 N5 104.8(3)
N3 Re1 N1 77.23(13)
N3 Re1 N2 76.54(13)
N4 N3 C11 110.3(3)
N4 N3 Re1 128.6(3)
N4 N5 C12 112.3(3)
N4 N5 C13 118.3(4)
N5 C12 C11 105.2(4)
N5 C12 H12 127.4
N5 C13 C14 109.9(3)
N5 C13 H13A 109.7
N5 C13 H13B 109.7
O1 C1 Re1 178.5(4)
O2 C2 Re1 176.8(4)
O3 C3 Re1 178.1(4)
O4 C21 C20 127.4(4)
O4 C21 O5 124.5(4)
O5 C21 C20 108.1(4)
O5 C22 H22A 109.5
O5 C22 H22B 109.5
O5 C22 H22C 109.5
O6 S1 C23 102.7(2)
O7 S1 C23 102.7(3)
O7 S1 O6 114.2(2)
O8 S1 C23 103.8(3)
O8 S1 O6 115.3(3)
O8 S1 O7 115.7(2)
F1 C23 S1 111.0(4)
F2 C23 F1 107.7(5)
F2 C23 F3 105.8(5)
F2 C23 S1 112.5(4)
F3 C23 F1 105.6(4)
F3 C23 S1 113.8(4)

loop_
_geom_bond_atom_site_label_1
_geom_bond_atom_site_label_2
_geom_bond_distance
C4 C5 1.366(7)
C4 H4 0.9300
C5 H5 0.9300
C6 C5 1.379(7)
C6 H6 0.9300
C7 C6 1.382(6)
C7 H7 0.9300
C8 C7 1.382(6)
C8 C9 1.501(6)
C9 H9A 0.9700
C9 H9B 0.9700
C10 H10A 0.9700
C10 H10B 0.9700
C11 C10 1.492(6)
C11 C12 1.361(6)
C12 H12 0.9300
C13 H13A 0.9700
C13 H13B 0.9700
C14 C13 1.513(6)
C14 C19 1.411(7)
C15 C14 1.382(6)
C15 C16 1.389(7)
C15 H15 0.9300
C16 C17 1.383(7)
C16 H16 0.9300
C17 C18 1.383(7)
C17 H17 0.9300
C18 H18 0.9300
C19 C18 1.386(7)
C19 H19 0.9300
C20 C21 1.514(6)
C20 H20A 0.9700
C20 H20B 0.9700
C22 H22A 0.9600
C22 H22B 0.9600
C22 H22C 0.9600
N1 C4 1.350(6)
N1 C8 1.355(6)
N2 C10 1.515(5)
N2 C20 1.494(5)
N2 C9 1.511(5)
N3 C11 1.365(6)
N3 N4 1.334(5)
N4 N5 1.345(5)
N5 C12 1.346(6)
N5 C13 1.479(5)
O1 C1 1.162(6)
O2 C2 1.158(6)
O3 C3 1.153(6)
O4 C21 1.197(5)
O5 C21 1.344(5)
O5 C22 1.459(5)
S1 C23 1.804(6)
S1 O6 1.433(3)
S1 O7 1.432(3)
S1 O8 1.418(4)
Re1 C1 1.909(5)
Re1 C2 1.931(5)
Re1 C3 1.928(5)
Re1 N1 2.173(4)
Re1 N2 2.269(4)
Re1 N3 2.143(4)
F1 C23 1.342(6)
F2 C23 1.321(6)
F3 C23 1.324(6)
